data_7209706
loop_
_publ_author_name
'Liang, Li-Li'
'Chen, Kai'
'Ji, Ning-Ning'
'Cheng, Xiao-Jie'
'Zhao, Yi'
'Xiao, Xin'
'Zhang, Yun-Qian'
'Zhu, Qian-Jiang'
'Xue, Sai-Feng'
'Tao, Zhu'

_publ_section_title
;
 Tetrachloride transition-metal dianion-induced coordination and
 supramolecular self-assembly of strontium dications to cucurbit[8]uril
;
_journal_issue 13
_journal_name_full CrystEngComm
_journal_page_first 2416
_journal_paper_doi 10.1039/c3ce27004a
_journal_volume 15
_journal_year 2013
_chemical_formula_sum 'C36 H87 Cd3 Cl9 N24 O36'
_chemical_formula_weight 2088.55
_chemical_name_systematic
;
?
;
_space_group_IT_number 166
_symmetry_cell_setting trigonal
_symmetry_space_group_name_Hall '-R 3 2"'
_symmetry_space_group_name_H-M 'R -3 m :H'
_atom_sites_solution_hydrogens geom
_atom_sites_solution_primary direct
_atom_sites_solution_secondary difmap
_audit_creation_method SHELXL-97
_cell_angle_alpha 90.00
_cell_angle_beta 90.00
_cell_angle_gamma 120.00
_cell_formula_units_Z 3
_cell_length_a 20.073(4)
_cell_length_b 20.073(4)
_cell_length_c 15.195(6)
_cell_measurement_temperature 223(2)
_cell_volume 5302(3)
_computing_structure_refinement 'SHELXL-97 (Sheldrick, 1997)'
_diffrn_ambient_temperature 223(2)
_diffrn_measured_fraction_theta_full 0.996
_diffrn_measured_fraction_theta_max 0.996
_diffrn_measurement_device_type 'Bruker CCD Area Detector'
_diffrn_measurement_method '\f and \w scan'
_diffrn_radiation_monochromator graphite
_diffrn_radiation_source 'fine-focus sealed tube'
_diffrn_radiation_type MoK\a
_diffrn_radiation_wavelength 0.71073
_diffrn_reflns_av_R_equivalents 0.0645
_diffrn_reflns_av_sigmaI/netI 0.0235
_diffrn_reflns_limit_h_max 26
_diffrn_reflns_limit_h_min -24
_diffrn_reflns_limit_k_max 24
_diffrn_reflns_limit_k_min -25
_diffrn_reflns_limit_l_max 19
_diffrn_reflns_limit_l_min -19
_diffrn_reflns_number 21633
_diffrn_reflns_theta_full 27.87
_diffrn_reflns_theta_max 27.87
_diffrn_reflns_theta_min 1.78
_exptl_absorpt_coefficient_mu 1.344
_exptl_absorpt_correction_T_max 0.8137
_exptl_absorpt_correction_T_min 0.7386
_exptl_absorpt_correction_type multi-scan
_exptl_absorpt_process_details 'SADABS (Bruker, 2008)'
_exptl_crystal_colour colourless
_exptl_crystal_density_diffrn 1.962
_exptl_crystal_density_method 'not measured'
_exptl_crystal_description block
_exptl_crystal_F_000 3168
_exptl_crystal_size_max 0.24
_exptl_crystal_size_mid 0.19
_exptl_crystal_size_min 0.16
_platon_squeeze_details
;
;
_refine_diff_density_max 1.264
_refine_diff_density_min -1.143
_refine_diff_density_rms 0.125
_refine_ls_extinction_method none
_refine_ls_goodness_of_fit_ref 1.065
_refine_ls_hydrogen_treatment mixed
_refine_ls_matrix_type full
_refine_ls_number_parameters 87
_refine_ls_number_reflns 1530
_refine_ls_number_restraints 0
_refine_ls_restrained_S_all 1.065
_refine_ls_R_factor_all 0.0877
_refine_ls_R_factor_gt 0.0756
_refine_ls_shift/su_max 0.000
_refine_ls_shift/su_mean 0.000
_refine_ls_structure_factor_coef Fsqd
_refine_ls_weighting_details 'calc w=1/[\s^2^(Fo^2^)+(0.1242P)^2^+38.0637P] where P=(Fo^2^+2Fc^2^)/3'
_refine_ls_weighting_scheme calc
_refine_ls_wR_factor_gt 0.2116
_refine_ls_wR_factor_ref 0.2214
_reflns_number_gt 1254
_reflns_number_total 1530
_reflns_threshold_expression >2sigma(I)
_cod_data_source_file c3ce27004a.txt
_cod_data_source_block complex01
_cod_original_sg_symbol_H-M R-3m
_cod_database_code 7209706

loop_
_symmetry_equiv_pos_as_xyz
'x, y, z'
'-y, x-y, z'
'-x+y, -x, z'
'y, x, -z'
'-x, -x+y, -z'
'x-y, -y, -z'
'x+2/3, y+1/3, z+1/3'
'-y+2/3, x-y+1/3, z+1/3'
'-x+y+2/3, -x+1/3, z+1/3'
'y+2/3, x+1/3, -z+1/3'
'-x+2/3, -x+y+1/3, -z+1/3'
'x-y+2/3, -y+1/3, -z+1/3'
'x+1/3, y+2/3, z+2/3'
'-y+1/3, x-y+2/3, z+2/3'
'-x+y+1/3, -x+2/3, z+2/3'
'y+1/3, x+2/3, -z+2/3'
'-x+1/3, -x+y+2/3, -z+2/3'
'x-y+1/3, -y+2/3, -z+2/3'
'-x, -y, -z'
'y, -x+y, -z'
'x-y, x, -z'
'-y, -x, z'
'x, x-y, z'
'-x+y, y, z'
'-x+2/3, -y+1/3, -z+1/3'
'y+2/3, -x+y+1/3, -z+1/3'
'x-y+2/3, x+1/3, -z+1/3'
'-y+2/3, -x+1/3, z+1/3'
'x+2/3, x-y+1/3, z+1/3'
'-x+y+2/3, y+1/3, z+1/3'
'-x+1/3, -y+2/3, -z+2/3'
'y+1/3, -x+y+2/3, -z+2/3'
'x-y+1/3, x+2/3, -z+2/3'
'-y+1/3, -x+2/3, z+2/3'
'x+1/3, x-y+2/3, z+2/3'
'-x+y+1/3, y+2/3, z+2/3'

loop_
_atom_site_label
_atom_site_type_symbol
_atom_site_fract_x
_atom_site_fract_y
_atom_site_fract_z
_atom_site_U_iso_or_equiv
_atom_site_adp_type
_atom_site_occupancy
_atom_site_symmetry_multiplicity
_atom_site_calc_flag
_atom_site_refinement_flags
Cl1 Cl 0.26092(11) 0.3333 -0.1667 0.1045(12) Uani 1 2 d S
Cd1 Cd 0.20749(3) 0.41499(7) -0.18555(6) 0.0487(4) Uani 0.50 2 d SP
Cl2 Cl 0.21103(12) 0.4221(2) -0.3504(2) 0.0701(12) Uani 0.50 2 d SP
O1W O 0.3195(5) 0.5242(4) -0.1836(3) 0.161(4) Uani 1 1 d .
C1 C 0.22252(17) 0.4450(3) 0.0452(3) 0.0354(12) Uani 1 2 d S
C2 C 0.2274(2) 0.3771(2) 0.1674(2) 0.0310(8) Uani 1 1 d .
H2 H 0.2192 0.3244 0.1628 0.037 Uiso 1 1 calc R
C3 C 0.21586(16) 0.4317(3) 0.2991(3) 0.0327(11) Uani 1 2 d S
C4 C 0.3344(2) 0.4242(2) 0.2821(2) 0.0339(8) Uani 1 1 d .
H4A H 0.3373 0.3778 0.2698 0.041 Uiso 1 1 calc R
H4B H 0.3372 0.4315 0.3460 0.041 Uiso 1 1 calc R
N1 N 0.26666(19) 0.4230(2) 0.0913(2) 0.0341(7) Uani 1 1 d .
N2 N 0.26107(19) 0.4123(2) 0.2515(2) 0.0347(7) Uani 1 1 d .
O1 O 0.23866(17) 0.4773(3) -0.0259(3) 0.0547(13) Uani 1 2 d S
O2 O 0.22972(15) 0.4594(3) 0.3733(3) 0.0462(11) Uani 1 2 d S

loop_
_atom_site_aniso_label
_atom_site_aniso_U_11
_atom_site_aniso_U_22
_atom_site_aniso_U_33
_atom_site_aniso_U_23
_atom_site_aniso_U_13
_atom_site_aniso_U_12
Cl1 0.0657(9) 0.134(2) 0.137(2) -0.085(2) -0.0427(10) 0.0668(12)
Cd1 0.0518(5) 0.0720(7) 0.0290(5) -0.0080(4) -0.0040(2) 0.0360(4)
Cl2 0.109(3) 0.063(2) 0.0229(14) -0.0062(13) -0.0031(7) 0.0317(11)
O1W 0.239(9) 0.100(4) 0.037(2) 0.014(2) 0.026(3) 0.004(5)
C1 0.040(2) 0.040(3) 0.027(2) 0.002(2) 0.0011(11) 0.0198(14)
C2 0.0363(19) 0.0282(17) 0.0268(17) -0.0016(13) -0.0014(14) 0.0149(15)
C3 0.039(2) 0.033(3) 0.024(2) 0.0016(19) 0.0008(10) 0.0163(13)
C4 0.038(2) 0.039(2) 0.0238(16) 0.0064(14) 0.0007(14) 0.0185(17)
N1 0.0367(17) 0.0419(18) 0.0262(15) 0.0035(13) 0.0018(12) 0.0215(15)
N2 0.0377(17) 0.0426(18) 0.0240(14) 0.0007(13) -0.0003(12) 0.0201(15)
O1 0.057(2) 0.078(3) 0.036(2) 0.022(2) 0.0110(11) 0.0392(17)
O2 0.0514(18) 0.067(3) 0.0254(18) -0.0086(19) -0.0043(9) 0.0335(15)

loop_
_atom_type_symbol
_atom_type_description
_atom_type_scat_dispersion_real
_atom_type_scat_dispersion_imag
_atom_type_scat_source
C C 0.0033 0.0016 'International Tables Vol C Tables 4.2.6.8 and 6.1.1.4'
H H 0.0000 0.0000 'International Tables Vol C Tables 4.2.6.8 and 6.1.1.4'
N N 0.0061 0.0033 'International Tables Vol C Tables 4.2.6.8 and 6.1.1.4'
O O 0.0106 0.0060 'International Tables Vol C Tables 4.2.6.8 and 6.1.1.4'
Cd Cd -0.8075 1.2024 'International Tables Vol C Tables 4.2.6.8 and 6.1.1.4'
Cl Cl 0.1484 0.1585 'International Tables Vol C Tables 4.2.6.8 and 6.1.1.4'

loop_
_geom_angle_atom_site_label_1
_geom_angle_atom_site_label_2
_geom_angle_atom_site_label_3
_geom_angle
_geom_angle_site_symmetry_1
_geom_angle_site_symmetry_3
Cd1 Cl1 Cd1 74.87(8) 31_554 .
O1W Cd1 O1W 62.5(5) . 24
O1W Cd1 Cl1 156.9(2) . 31_554
O1W Cd1 Cl1 95.5(3) 24 31_554
O1W Cd1 Cl1 95.5(3) . .
O1W Cd1 Cl1 156.9(2) 24 .
Cl1 Cd1 Cl1 105.13(8) 31_554 .
O1W Cd1 Cl2 88.36(14) . .
O1W Cd1 Cl2 88.36(14) 24 .
Cl1 Cd1 Cl2 98.60(6) 31_554 .
Cl1 Cd1 Cl2 98.60(6) . .
O1W Cd1 Cd1 146.6(2) . 31_554
O1W Cd1 Cd1 146.7(2) 24 31_554
Cl1 Cd1 Cd1 52.57(4) 31_554 31_554
Cl1 Cd1 Cd1 52.57(4) . 31_554
Cl2 Cd1 Cd1 104.24(10) . 31_554
O1 C1 N1 125.8(2) . 24
O1 C1 N1 125.8(2) . .
N1 C1 N1 108.4(5) 24 .
N1 C2 N2 114.9(3) . .
N1 C2 C2 103.2(2) . 24
N2 C2 C2 102.9(2) . 24
N1 C2 H2 111.7 . .
N2 C2 H2 111.7 . .
C2 C2 H2 111.7 24 .
O2 C3 N2 125.9(2) . .
O2 C3 N2 125.9(2) . 24
N2 C3 N2 108.2(5) . 24
N2 C4 N1 113.8(3) . 11
N2 C4 H4A 108.8 . .
N1 C4 H4A 108.8 11 .
N2 C4 H4B 108.8 . .
N1 C4 H4B 108.8 11 .
H4A C4 H4B 107.7 . .
C1 N1 C2 112.4(3) . .
C1 N1 C4 121.3(3) . 11
C2 N1 C4 123.0(3) . 11
C3 N2 C4 123.5(3) . .
C3 N2 C2 113.0(3) . .
C4 N2 C2 123.5(3) . .

loop_
_geom_bond_atom_site_label_1
_geom_bond_atom_site_label_2
_geom_bond_distance
_geom_bond_site_symmetry_2
Cl1 Cd1 2.3825(19) 31_554
Cl1 Cd1 2.3826(19) .
Cd1 O1W 2.220(7) .
Cd1 O1W 2.220(7) 24
Cd1 Cl1 2.3825(19) 31_554
Cd1 Cl2 2.507(3) .
Cd1 Cd1 2.896(2) 31_554
C1 O1 1.217(7) .
C1 N1 1.366(4) 24
C1 N1 1.366(4) .
C2 N1 1.442(5) .
C2 N2 1.453(5) .
C2 C2 1.557(8) 24
C2 H2 0.9900 .
C3 O2 1.226(7) .
C3 N2 1.360(4) .
C3 N2 1.360(4) 24
C4 N2 1.445(5) .
C4 N1 1.449(5) 11
C4 H4A 0.9800 .
C4 H4B 0.9800 .
N1 C4 1.449(5) 11

loop_
_platon_squeeze_void_nr
_platon_squeeze_void_average_x
_platon_squeeze_void_average_y
_platon_squeeze_void_average_z
_platon_squeeze_void_volume
_platon_squeeze_void_count_electrons
_platon_squeeze_void_content
1 0.000 0.000 -0.060 206 83 ' '
2 0.333 0.667 0.047 205 83 ' '
3 0.667 0.333 -0.051 205 83 ' '
